data_1560051
loop_
_publ_author_name
'Rajkumar, Madhu'
'Desiraju, Gautam R.'

_publ_section_title
;
 Quaternary and quinary molecular solids based on structural inequivalence
 and combinatorial approaches: 2-nitroresorcinol and
 4,6-dichlororesorcinol
;
_journal_issue 2
_journal_name_full IUCrJ
_journal_page_first 178
_journal_page_last 185
_journal_paper_doi 10.1107/S2052252520016589
_journal_volume 8
_journal_year 2021
_chemical_formula_sum 'C20 H25 N5 O4'
_chemical_formula_weight 399.45
_space_group_crystal_system triclinic
_space_group_IT_number 2
_space_group_name_Hall '-P 1'
_space_group_name_H-M_alt 'P -1'
_atom_sites_solution_hydrogens geom
_audit_creation_method SHELXL-2018/3
_cell_angle_alpha 97.387(7)
_cell_angle_beta 95.164(7)
_cell_angle_gamma 95.007(7)
_cell_formula_units_Z 2
_cell_length_a 7.7563(12)
_cell_length_b 8.1082(13)
_cell_length_c 16.240(3)
_cell_measurement_reflns_used 9048
_cell_measurement_temperature 150(2)
_cell_measurement_theta_max 27.6
_cell_measurement_theta_min 3.0
_cell_volume 1003.7(3)
_computing_structure_refinement 'SHELXL-2018/3 (Sheldrick, 2018)'
_diffrn_ambient_temperature 150(2)
_diffrn_measured_fraction_theta_full 0.998
_diffrn_measured_fraction_theta_max 0.994
_diffrn_measurement_device_type 'Rigaku Mercury375R (2x2 bin mode)'
_diffrn_measurement_method 'profile data from \w-scans'
_diffrn_radiation_type MoK\a
_diffrn_radiation_wavelength 0.71073
_diffrn_reflns_av_R_equivalents 0.0255
_diffrn_reflns_av_unetI/netI 0.0350
_diffrn_reflns_Laue_measured_fraction_full 0.998
_diffrn_reflns_Laue_measured_fraction_max 0.994
_diffrn_reflns_limit_h_max 10
_diffrn_reflns_limit_h_min -10
_diffrn_reflns_limit_k_max 10
_diffrn_reflns_limit_k_min -10
_diffrn_reflns_limit_l_max 21
_diffrn_reflns_limit_l_min -21
_diffrn_reflns_number 10336
_diffrn_reflns_point_group_measured_fraction_full 0.998
_diffrn_reflns_point_group_measured_fraction_max 0.994
_diffrn_reflns_theta_full 25.242
_diffrn_reflns_theta_max 27.476
_diffrn_reflns_theta_min 2.998
_diffrn_source 'Sealed Tube'
_exptl_absorpt_coefficient_mu 0.094
_exptl_absorpt_correction_T_max 1.000
_exptl_absorpt_correction_T_min 0.863
_exptl_absorpt_correction_type multi-scan
_exptl_absorpt_process_details 'Jacobson, R. (1998) Private communication'
_exptl_crystal_colour Brown
_exptl_crystal_density_diffrn 1.322
_exptl_crystal_description Block
_exptl_crystal_F_000 424
_exptl_crystal_size_max 0.200
_exptl_crystal_size_mid 0.200
_exptl_crystal_size_min 0.200
_refine_diff_density_max 0.355
_refine_diff_density_min -0.362
_refine_diff_density_rms 0.053
_refine_ls_extinction_method none
_refine_ls_goodness_of_fit_ref 1.077
_refine_ls_hydrogen_treatment constr
_refine_ls_matrix_type full
_refine_ls_number_parameters 264
_refine_ls_number_reflns 4570
_refine_ls_number_restraints 0
_refine_ls_restrained_S_all 1.077
_refine_ls_R_factor_all 0.0722
_refine_ls_R_factor_gt 0.0557
_refine_ls_shift/su_max 0.000
_refine_ls_shift/su_mean 0.000
_refine_ls_structure_factor_coef Fsqd
_refine_ls_weighting_details 'w=1/[\s^2^(Fo^2^)+(0.0522P)^2^+0.7433P] where P=(Fo^2^+2Fc^2^)/3'
_refine_ls_weighting_scheme calc
_refine_ls_wR_factor_gt 0.1332
_refine_ls_wR_factor_ref 0.1444
_reflns_Friedel_coverage 0.000
_reflns_number_gt 3549
_reflns_number_total 4570
_reflns_threshold_expression 'I > 2\s(I)'
_cod_data_source_file yc5029.cif
_cod_data_source_block 11NRES-4DMAP
_cod_depositor_comments
;
The following automatic conversions were performed:

data item '_exptl_absorpt_correction_type' value 'Multi-scan' was
changed to 'multi-scan' in accordance with the
/home/data/users/saulius/crontab/automatic-downloads/rss-feeds/IUCr/lib/dictionaries/cif_core.dic
dictionary named 'cif_core.dic' version 2.4.2 last updated on
2011-04-26.

Automatic conversion script
Id: cif_fix_values 7556 2019-12-06 15:28:31Z antanas 

 Adding full bibliography for 1560041--1560072.cif.
;
_cod_database_code 1560051
_shelx_shelxl_version_number 2018/3
_shelx_space_group_comment
;
The symmetry employed for this shelxl refinement is uniquely defined
by the following loop, which should always be used as a source of
symmetry information in preference to the above space-group names.
They are only intended as comments.
;
_shelx_estimated_absorpt_t_min 0.981
_shelx_estimated_absorpt_t_max 0.981

loop_
_space_group_symop_operation_xyz
'x, y, z'
'-x, -y, -z'

loop_
_atom_site_label
_atom_site_type_symbol
_atom_site_fract_x
_atom_site_fract_y
_atom_site_fract_z
_atom_site_U_iso_or_equiv
_atom_site_adp_type
_atom_site_occupancy
_atom_site_site_symmetry_order
_atom_site_calc_flag
_atom_site_refinement_flags_posn
_atom_site_refinement_flags_adp
_atom_site_refinement_flags_occupancy
_atom_site_disorder_assembly
_atom_site_disorder_group
O4 O 0.60341(17) 0.02852(17) 0.16535(9) 0.0287(3) Uani 1 1 d . . . . .
H4 H 0.630681 -0.055872 0.138149 0.043 Uiso 1 1 calc R U . . .
O1 O 0.50221(19) 0.43882(17) 0.24905(9) 0.0350(4) Uani 1 1 d . . . . .
N1 N 0.5560(2) 0.31112(19) 0.27075(9) 0.0236(3) Uani 1 1 d . . . . .
N3 N 0.6784(2) 0.7554(2) 1.07806(11) 0.0308(4) Uani 1 1 d . . . . .
O3 O 0.83865(19) 0.51870(18) 0.34057(10) 0.0380(4) Uani 1 1 d . . . . .
H3 H 0.929951 0.576277 0.358113 0.057 Uiso 1 1 calc R U . . .
N2 N 0.7794(2) 0.31238(19) 0.93565(10) 0.0256(3) Uani 1 1 d . . . . .
C6 C 0.7478(2) 0.1239(2) 0.20101(11) 0.0212(4) Uani 1 1 d . . . . .
O2 O 0.47029(19) 0.2152(2) 0.30746(10) 0.0389(4) Uani 1 1 d . . . . .
C10 C 0.6845(2) 0.5902(2) 0.94444(12) 0.0261(4) Uani 1 1 d . . . . .
H10 H 0.663863 0.581947 0.886679 0.031 Uiso 1 1 calc R U . . .
C3 C 1.0388(2) 0.3430(2) 0.27584(12) 0.0257(4) Uani 1 1 d . . . . .
H3A H 1.136288 0.413507 0.299944 0.031 Uiso 1 1 calc R U . . .
C1 C 0.7303(2) 0.2721(2) 0.25282(10) 0.0200(4) Uani 1 1 d . . . . .
C11 C 0.7526(2) 0.4583(2) 0.98166(11) 0.0222(4) Uani 1 1 d . . . . .
C2 C 0.8724(2) 0.3844(2) 0.29101(11) 0.0234(4) Uani 1 1 d . . . . .
C4 C 1.0583(3) 0.1971(2) 0.22495(12) 0.0277(4) Uani 1 1 d . . . . .
H4A H 1.169804 0.171106 0.215356 0.033 Uiso 1 1 calc R U . . .
C8 C 0.6490(3) 0.7307(2) 0.99419(13) 0.0286(4) Uani 1 1 d . . . . .
H8 H 0.601479 0.814547 0.968222 0.034 Uiso 1 1 calc R U . . .
C5 C 0.9167(3) 0.0879(2) 0.18762(12) 0.0273(4) Uani 1 1 d . . . . .
H5 H 0.934373 -0.009250 0.153650 0.033 Uiso 1 1 calc R U . . .
C9 C 0.7880(2) 0.4862(2) 1.06950(12) 0.0268(4) Uani 1 1 d . . . . .
H9 H 0.837720 0.406161 1.097518 0.032 Uiso 1 1 calc R U . . .
C7 C 0.7484(3) 0.6320(3) 1.11318(12) 0.0299(4) Uani 1 1 d . . . . .
H7 H 0.771657 0.646531 1.170982 0.036 Uiso 1 1 calc R U . . .
C12 C 0.8386(3) 0.1750(3) 0.97629(14) 0.0339(5) Uani 1 1 d . . . . .
H12A H 0.850695 0.082250 0.934803 0.051 Uiso 1 1 calc R U . . .
H12B H 0.948981 0.210303 1.008124 0.051 Uiso 1 1 calc R U . . .
H12C H 0.755295 0.141676 1.012784 0.051 Uiso 1 1 calc R U . . .
C13 C 0.7482(3) 0.2896(3) 0.84495(12) 0.0336(5) Uani 1 1 d . . . . .
H13A H 0.773823 0.179703 0.823069 0.050 Uiso 1 1 calc R U . . .
H13B H 0.628581 0.302381 0.828681 0.050 Uiso 1 1 calc R U . . .
H13C H 0.821769 0.371645 0.823302 0.050 Uiso 1 1 calc R U . . .
N4 N 0.0777(2) 0.7367(2) 0.41400(11) 0.0322(4) Uani 1 1 d . . . . .
N5 N 0.3475(2) 1.1630(2) 0.55655(11) 0.0347(4) Uani 1 1 d . . . . .
C16 C 0.2623(2) 1.0245(2) 0.50966(13) 0.0279(4) Uani 1 1 d . . . . .
C17 C 0.2203(4) 0.8794(3) 0.54327(17) 0.0655(10) Uani 1 1 d . . . . .
H17 H 0.253032 0.874380 0.599345 0.079 Uiso 1 1 calc R U . . .
C15 C 0.3870(5) 1.3135(4) 0.51993(17) 0.0702(10) Uani 1 1 d . . . . .
H15A H 0.447237 1.398395 0.561815 0.105 Uiso 1 1 calc R U . . .
H15B H 0.459126 1.290205 0.475658 0.105 Uiso 1 1 calc R U . . .
H15C H 0.280782 1.351676 0.497988 0.105 Uiso 1 1 calc R U . . .
C14 C 0.3956(4) 1.1664(3) 0.64494(17) 0.0589(8) Uani 1 1 d . . . . .
H14A H 0.454592 1.273853 0.667727 0.088 Uiso 1 1 calc R U . . .
H14B H 0.292850 1.146499 0.672453 0.088 Uiso 1 1 calc R U . . .
H14C H 0.471400 1.081251 0.653308 0.088 Uiso 1 1 calc R U . . .
C20 C 0.1307(5) 0.7429(3) 0.49415(18) 0.0678(10) Uani 1 1 d . . . . .
H20 H 0.105426 0.647785 0.519041 0.081 Uiso 1 1 calc R U . . .
C19 C 0.1177(4) 0.8749(3) 0.38177(14) 0.0524(7) Uani 1 1 d . . . . .
H19 H 0.082156 0.875515 0.325576 0.063 Uiso 1 1 calc R U . . .
C18 C 0.2075(4) 1.0174(3) 0.42506(14) 0.0587(8) Uani 1 1 d . . . . .
H18 H 0.232110 1.109581 0.397897 0.070 Uiso 1 1 calc R U . . .

loop_
_atom_site_aniso_label
_atom_site_aniso_U_11
_atom_site_aniso_U_22
_atom_site_aniso_U_33
_atom_site_aniso_U_23
_atom_site_aniso_U_13
_atom_site_aniso_U_12
O4 0.0236(7) 0.0250(7) 0.0331(8) -0.0081(6) 0.0006(5) -0.0016(5)
O1 0.0323(8) 0.0271(7) 0.0444(9) 0.0019(6) -0.0076(6) 0.0119(6)
N1 0.0245(8) 0.0255(8) 0.0185(7) -0.0020(6) -0.0037(6) 0.0042(6)
N3 0.0277(9) 0.0272(8) 0.0337(9) -0.0073(7) 0.0049(7) -0.0040(7)
O3 0.0289(8) 0.0304(8) 0.0464(9) -0.0185(7) -0.0090(7) 0.0042(6)
N2 0.0303(9) 0.0241(8) 0.0230(8) 0.0013(6) 0.0051(6) 0.0057(6)
C6 0.0244(9) 0.0200(8) 0.0181(8) 0.0014(6) 0.0009(7) -0.0004(7)
O2 0.0297(8) 0.0508(9) 0.0423(9) 0.0183(7) 0.0125(7) 0.0107(7)
C10 0.0278(10) 0.0262(9) 0.0226(9) 0.0015(7) -0.0001(7) -0.0008(8)
C3 0.0223(9) 0.0270(9) 0.0256(9) 0.0020(7) -0.0019(7) -0.0030(7)
C1 0.0208(9) 0.0221(8) 0.0173(8) 0.0032(6) 0.0001(6) 0.0041(7)
C11 0.0187(9) 0.0234(9) 0.0234(9) 0.0010(7) 0.0041(7) -0.0022(7)
C2 0.0282(10) 0.0196(8) 0.0207(9) -0.0002(7) -0.0033(7) 0.0028(7)
C4 0.0217(9) 0.0325(10) 0.0290(10) 0.0016(8) 0.0057(7) 0.0027(8)
C8 0.0273(10) 0.0208(9) 0.0358(11) 0.0003(8) 0.0006(8) -0.0013(7)
C5 0.0281(10) 0.0249(9) 0.0275(10) -0.0042(7) 0.0059(8) 0.0031(8)
C9 0.0257(10) 0.0296(10) 0.0239(9) 0.0036(7) 0.0017(7) -0.0029(8)
C7 0.0292(10) 0.0342(11) 0.0225(9) -0.0035(8) 0.0027(8) -0.0068(8)
C12 0.0387(12) 0.0283(10) 0.0369(11) 0.0059(8) 0.0092(9) 0.0075(9)
C13 0.0409(12) 0.0336(11) 0.0248(10) -0.0033(8) 0.0056(8) 0.0042(9)
N4 0.0268(9) 0.0303(9) 0.0348(9) -0.0087(7) -0.0037(7) 0.0020(7)
N5 0.0290(9) 0.0302(9) 0.0392(10) -0.0130(7) 0.0030(7) -0.0018(7)
C16 0.0170(9) 0.0285(10) 0.0347(10) -0.0104(8) 0.0031(7) 0.0042(7)
C17 0.113(3) 0.0211(11) 0.0499(15) 0.0006(10) -0.0536(16) 0.0047(13)
C15 0.096(2) 0.0549(16) 0.0479(15) -0.0175(13) 0.0369(15) -0.0504(16)
C14 0.0777(19) 0.0304(12) 0.0560(16) -0.0168(11) -0.0405(14) 0.0180(12)
C20 0.118(3) 0.0193(11) 0.0535(16) 0.0047(10) -0.0471(17) -0.0030(13)
C19 0.0704(18) 0.0576(16) 0.0208(10) -0.0051(10) 0.0101(11) -0.0310(13)
C18 0.087(2) 0.0544(15) 0.0255(12) -0.0032(10) 0.0177(12) -0.0436(15)

loop_
_atom_type_symbol
_atom_type_description
_atom_type_scat_dispersion_real
_atom_type_scat_dispersion_imag
_atom_type_scat_source
C C 0.0033 0.0016 'International Tables Vol C Tables 4.2.6.8 and 6.1.1.4'
H H 0.0000 0.0000 'International Tables Vol C Tables 4.2.6.8 and 6.1.1.4'
N N 0.0061 0.0033 'International Tables Vol C Tables 4.2.6.8 and 6.1.1.4'
O O 0.0106 0.0060 'International Tables Vol C Tables 4.2.6.8 and 6.1.1.4'

loop_
_geom_angle_atom_site_label_1
_geom_angle_atom_site_label_2
_geom_angle_atom_site_label_3
_geom_angle
_geom_angle_site_symmetry_1
_geom_angle_site_symmetry_3
_geom_angle_publ_flag
O2 N1 O1 122.91(17) . . ?
O2 N1 C1 118.27(15) . . ?
O1 N1 C1 118.82(16) . . ?
C7 N3 C8 116.00(16) . . ?
C11 N2 C12 120.43(16) . . ?
C11 N2 C13 120.95(16) . . ?
C12 N2 C13 118.62(16) . . ?
O4 C6 C5 124.13(16) . . ?
O4 C6 C1 118.81(16) . . ?
C5 C6 C1 117.02(16) . . ?
C8 C10 C11 119.49(18) . . ?
C4 C3 C2 119.81(17) . . ?
C6 C1 C2 123.64(16) . . ?
C6 C1 N1 118.64(15) . . ?
C2 C1 N1 117.69(15) . . ?
N2 C11 C10 121.79(16) . . ?
N2 C11 C9 122.17(17) . . ?
C10 C11 C9 116.03(17) . . ?
O3 C2 C3 124.91(16) . . ?
O3 C2 C1 117.80(17) . . ?
C3 C2 C1 117.26(16) . . ?
C3 C4 C5 122.17(18) . . ?
N3 C8 C10 124.41(19) . . ?
C4 C5 C6 120.10(17) . . ?
C7 C9 C11 119.59(19) . . ?
N3 C7 C9 124.40(18) . . ?
C19 N4 C20 115.08(19) . . ?
C16 N5 C15 120.7(2) . . ?
C16 N5 C14 121.1(2) . . ?
C15 N5 C14 118.23(19) . . ?
N5 C16 C17 122.0(2) . . ?
N5 C16 C18 123.1(2) . . ?
C17 C16 C18 114.88(19) . . ?
C20 C17 C16 120.3(2) . . ?
N4 C20 C17 124.8(2) . . ?
N4 C19 C18 124.8(2) . . ?
C19 C18 C16 120.2(2) . . ?

loop_
_geom_bond_atom_site_label_1
_geom_bond_atom_site_label_2
_geom_bond_distance
_geom_bond_site_symmetry_2
_geom_bond_publ_flag
O4 C6 1.343(2) . ?
O1 N1 1.230(2) . ?
N1 O2 1.226(2) . ?
N1 C1 1.461(2) . ?
N3 C7 1.344(3) . ?
N3 C8 1.347(3) . ?
O3 C2 1.328(2) . ?
N2 C11 1.358(2) . ?
N2 C12 1.453(3) . ?
N2 C13 1.456(2) . ?
C6 C5 1.396(3) . ?
C6 C1 1.400(2) . ?
C10 C8 1.373(3) . ?
C10 C11 1.413(3) . ?
C3 C4 1.381(3) . ?
C3 C2 1.397(3) . ?
C1 C2 1.409(2) . ?
C11 C9 1.413(3) . ?
C4 C5 1.389(3) . ?
C9 C7 1.372(3) . ?
N4 C19 1.321(3) . ?
N4 C20 1.322(3) . ?
N5 C16 1.356(2) . ?
N5 C15 1.445(3) . ?
N5 C14 1.446(3) . ?
C16 C17 1.385(3) . ?
C16 C18 1.393(3) . ?
C17 C20 1.372(3) . ?
C19 C18 1.370(3) . ?
